data_2224780
loop_
_publ_author_name
'Li, Xiao-Feng'
'An, Yan'
'Chen, Hui-Guo'
'Dong, Li-Hua'
'Yan, Wei'

_publ_section_title
;
 2-(2-Pyridylsulfanyl)acetic acid
;
_journal_coeditor_code SJ2712
_journal_issue 1
_journal_name_full 'Acta Crystallographica Section E'
_journal_page_first o234
_journal_paper_doi 10.1107/S1600536809054373
_journal_volume 66
_journal_year 2010
_chemical_formula_iupac 'C7 H7 N O2 S'
_chemical_formula_moiety 'C7 H7 N O2 S'
_chemical_formula_sum 'C7 H7 N O2 S'
_chemical_formula_weight 169.20
_chemical_name_systematic
;
2-(2-Pyridylsulfanyl)acetic acid
;
_space_group_IT_number 62
_symmetry_cell_setting orthorhombic
_symmetry_space_group_name_Hall '-P 2ac 2n'
_symmetry_space_group_name_H-M 'P n m a'
_atom_sites_solution_hydrogens geom
_atom_sites_solution_primary direct
_atom_sites_solution_secondary difmap
_audit_creation_method SHELXL-97
_cell_angle_alpha 90.00
_cell_angle_beta 90.00
_cell_angle_gamma 90.00
_cell_formula_units_Z 4
_cell_length_a 14.5521(19)
_cell_length_b 6.6774(13)
_cell_length_c 7.7212(19)
_cell_measurement_reflns_used 343
_cell_measurement_temperature 293(2)
_cell_measurement_theta_max 28.02
_cell_measurement_theta_min 2.80
_cell_volume 750.3(3)
_computing_cell_refinement 'SAINT (Bruker, 2004)'
_computing_data_collection 'APEX2 (Bruker, 2004)'
_computing_data_reduction 'SAINT (Bruker, 2004)'
_computing_molecular_graphics 'SHELXTL (Sheldrick, 2008)'
_computing_publication_material 'SHELXTL (Sheldrick, 2008)'
_computing_structure_refinement 'SHELXL97 (Sheldrick, 2008)'
_computing_structure_solution 'SHELXS97 (Sheldrick, 2008)'
_diffrn_ambient_temperature 293(2)
_diffrn_measured_fraction_theta_full 0.999
_diffrn_measured_fraction_theta_max 0.999
_diffrn_measurement_device_type 'Bruker APEXII CCD'
_diffrn_measurement_method '\f and \w scans'
_diffrn_radiation_monochromator graphite
_diffrn_radiation_source 'fine-focus sealed tube'
_diffrn_radiation_type MoK\a
_diffrn_radiation_wavelength 0.71073
_diffrn_reflns_av_R_equivalents 0.0660
_diffrn_reflns_av_sigmaI/netI 0.0650
_diffrn_reflns_limit_h_max 1
_diffrn_reflns_limit_h_min -17
_diffrn_reflns_limit_k_max 8
_diffrn_reflns_limit_k_min -1
_diffrn_reflns_limit_l_max 1
_diffrn_reflns_limit_l_min -9
_diffrn_reflns_number 1160
_diffrn_reflns_theta_full 26.02
_diffrn_reflns_theta_max 26.02
_diffrn_reflns_theta_min 2.80
_exptl_absorpt_coefficient_mu 0.374
_exptl_absorpt_correction_T_max 0.9061
_exptl_absorpt_correction_T_min 0.8746
_exptl_absorpt_correction_type multi-scan
_exptl_absorpt_process_details '(SADABS; Sheldrick, 2004)'
_exptl_crystal_colour yellow
_exptl_crystal_density_diffrn 1.498
_exptl_crystal_density_method 'not measured'
_exptl_crystal_description block
_exptl_crystal_F_000 352
_exptl_crystal_size_max 0.37
_exptl_crystal_size_mid 0.35
_exptl_crystal_size_min 0.27
_refine_diff_density_max 0.270
_refine_diff_density_min -0.352
_refine_ls_extinction_method none
_refine_ls_goodness_of_fit_ref 1.004
_refine_ls_hydrogen_treatment constr
_refine_ls_matrix_type full
_refine_ls_number_parameters 67
_refine_ls_number_reflns 805
_refine_ls_number_restraints 0
_refine_ls_restrained_S_all 1.004
_refine_ls_R_factor_all 0.0983
_refine_ls_R_factor_gt 0.0497
_refine_ls_shift/su_max 0.003
_refine_ls_shift/su_mean 0.000
_refine_ls_structure_factor_coef Fsqd
_refine_ls_weighting_details 'calc w=1/[\s^2^(Fo^2^)+(0.0634P)^2^] where P=(Fo^2^+2Fc^2^)/3'
_refine_ls_weighting_scheme calc
_refine_ls_wR_factor_gt 0.1187
_refine_ls_wR_factor_ref 0.1398
_reflns_number_gt 473
_reflns_number_total 805
_reflns_threshold_expression I>2\s(I)
_cod_data_source_file sj2712.cif
_cod_data_source_block I
_cod_database_code 2224780
_cod_database_fobs_code 2224780

loop_
_symmetry_equiv_pos_as_xyz
'x, y, z'
'-x+1/2, -y, z+1/2'
'-x, y+1/2, -z'
'x+1/2, -y+1/2, -z+1/2'
'-x, -y, -z'
'x-1/2, y, -z-1/2'
'x, -y-1/2, z'
'-x-1/2, y-1/2, z-1/2'

loop_
_atom_site_type_symbol
_atom_site_label
_atom_site_fract_x
_atom_site_fract_y
_atom_site_fract_z
_atom_site_U_iso_or_equiv
_atom_site_adp_type
_atom_site_calc_flag
_atom_site_refinement_flags
_atom_site_occupancy
_atom_site_disorder_assembly
_atom_site_disorder_group
S S1 0.34558(7) 0.2500 0.33858(14) 0.0562(6) Uani d S 1 . .
C C1 0.5342(3) 0.2500 0.6916(6) 0.0583(19) Uani d S 1 . .
H H1A 0.5981 0.2500 0.6879 0.070 Uiso calc SR 1 . .
C C2 0.4919(3) 0.2500 0.8503(6) 0.0560(17) Uani d S 1 . .
H H2A 0.5262 0.2500 0.9520 0.067 Uiso calc SR 1 . .
C C3 0.3973(3) 0.2500 0.8547(6) 0.0545(17) Uani d S 1 . .
H H3A 0.3668 0.2500 0.9605 0.065 Uiso calc SR 1 . .
C C4 0.3481(3) 0.2500 0.7029(5) 0.0484(15) Uani d S 1 . .
H H4A 0.2842 0.2500 0.7050 0.058 Uiso calc SR 1 . .
C C5 0.3950(3) 0.2500 0.5463(5) 0.0452(15) Uani d S 1 . .
C C6 0.2251(2) 0.2500 0.3861(5) 0.0459(15) Uani d S 1 . .
H H6A 0.2093 0.1322 0.4533 0.055 Uiso calc PR 0.50 . .
H H6B 0.2093 0.3678 0.4533 0.055 Uiso calc PR 0.50 . .
C C7 0.1723(3) 0.2500 0.2160(6) 0.0454(15) Uani d S 1 . .
N N1 0.4877(2) 0.2500 0.5405(5) 0.0474(13) Uani d S 1 . .
O O1 0.2095(2) 0.2500 0.0775(4) 0.0638(13) Uani d S 1 . .
O O2 0.08419(18) 0.2500 0.2437(4) 0.0557(12) Uani d S 1 . .
H H2B 0.0569 0.2500 0.1508 0.084 Uiso calc SR 1 . .

loop_
_atom_site_aniso_label
_atom_site_aniso_U_11
_atom_site_aniso_U_22
_atom_site_aniso_U_33
_atom_site_aniso_U_12
_atom_site_aniso_U_13
_atom_site_aniso_U_23
S1 0.0240(6) 0.1177(15) 0.0269(6) 0.000 -0.0001(5) 0.000
C1 0.025(2) 0.109(6) 0.041(3) 0.000 -0.0074(19) 0.000
C2 0.042(3) 0.095(5) 0.031(2) 0.000 -0.007(2) 0.000
C3 0.041(3) 0.099(5) 0.023(2) 0.000 0.006(2) 0.000
C4 0.028(2) 0.086(5) 0.031(2) 0.000 0.0029(18) 0.000
C5 0.023(2) 0.083(5) 0.030(2) 0.000 -0.0021(17) 0.000
C6 0.0196(19) 0.088(5) 0.030(2) 0.000 -0.0003(17) 0.000
C7 0.027(2) 0.080(5) 0.029(2) 0.000 0.0009(18) 0.000
N1 0.0240(17) 0.088(4) 0.0304(18) 0.000 -0.0001(15) 0.000
O1 0.0268(15) 0.134(4) 0.0310(16) 0.000 -0.0006(13) 0.000
O2 0.0211(16) 0.112(4) 0.0345(16) 0.000 -0.0018(13) 0.000

loop_
_atom_type_symbol
_atom_type_description
_atom_type_scat_dispersion_real
_atom_type_scat_dispersion_imag
_atom_type_scat_source
C C 0.0033 0.0016 'International Tables Vol C Tables 4.2.6.8 and 6.1.1.4'
H H 0.0000 0.0000 'International Tables Vol C Tables 4.2.6.8 and 6.1.1.4'
N N 0.0061 0.0033 'International Tables Vol C Tables 4.2.6.8 and 6.1.1.4'
O O 0.0106 0.0060 'International Tables Vol C Tables 4.2.6.8 and 6.1.1.4'
S S 0.1246 0.1234 'International Tables Vol C Tables 4.2.6.8 and 6.1.1.4'

loop_
_geom_angle_atom_site_label_1
_geom_angle_atom_site_label_2
_geom_angle_atom_site_label_3
_geom_angle_site_symmetry_1
_geom_angle_site_symmetry_3
_geom_angle
_geom_angle_publ_flag
C5 S1 C6 . . 102.31(19) ?
N1 C1 C2 . . 123.2(4) ?
N1 C1 H1A . . 118.4 ?
C2 C1 H1A . . 118.4 ?
C1 C2 C3 . . 118.1(4) ?
C1 C2 H2A . . 121.0 ?
C3 C2 H2A . . 121.0 ?
C4 C3 C2 . . 120.0(4) ?
C4 C3 H3A . . 120.0 ?
C2 C3 H3A . . 120.0 ?
C3 C4 C5 . . 119.1(4) ?
C3 C4 H4A . . 120.4 ?
C5 C4 H4A . . 120.4 ?
N1 C5 C4 . . 121.3(4) ?
N1 C5 S1 . . 112.3(3) ?
C4 C5 S1 . . 126.4(3) ?
C7 C6 S1 . . 108.5(3) ?
C7 C6 H6A . . 110.0 ?
S1 C6 H6A . . 110.0 ?
C7 C6 H6B . . 110.0 ?
S1 C6 H6B . . 110.0 ?
H6A C6 H6B . . 108.4 ?
O1 C7 O2 . . 126.3(4) ?
O1 C7 C6 . . 122.9(4) ?
O2 C7 C6 . . 110.8(4) ?
C1 N1 C5 . . 118.3(4) ?
C7 O2 H2B . . 109.5 ?

loop_
_geom_bond_atom_site_label_1
_geom_bond_atom_site_label_2
_geom_bond_site_symmetry_2
_geom_bond_distance
_geom_bond_publ_flag
S1 C5 . 1.757(4) ?
S1 C6 . 1.791(4) ?
C1 N1 . 1.348(5) ?
C1 C2 . 1.372(6) ?
C1 H1A . 0.9300 ?
C2 C3 . 1.377(6) ?
C2 H2A . 0.9300 ?
C3 C4 . 1.374(6) ?
C3 H3A . 0.9300 ?
C4 C5 . 1.389(6) ?
C4 H4A . 0.9300 ?
C5 N1 . 1.350(5) ?
C6 C7 . 1.522(6) ?
C6 H6A . 0.9700 ?
C6 H6B . 0.9700 ?
C7 O1 . 1.198(5) ?
C7 O2 . 1.301(5) ?
O2 H2B . 0.8200 ?

loop_
_geom_hbond_atom_site_label_D
_geom_hbond_atom_site_label_H
_geom_hbond_atom_site_label_A
_geom_hbond_site_symmetry_A
_geom_hbond_distance_DH
_geom_hbond_distance_HA
_geom_hbond_distance_DA
_geom_hbond_angle_DHA
O2 H2B N1 6_556 0.82 1.79 2.606(5) 174.7
C2 H2A O2 6_657 0.931 2.496 3.410(6) 167.4
C3 H3A O1 1_556 0.930 2.461 3.229(5) 140.0

loop_
_geom_torsion_atom_site_label_1
_geom_torsion_atom_site_label_2
_geom_torsion_atom_site_label_3
_geom_torsion_atom_site_label_4
_geom_torsion_site_symmetry_1
_geom_torsion_site_symmetry_2
_geom_torsion_site_symmetry_3
_geom_torsion_site_symmetry_4
_geom_torsion
_geom_torsion_publ_flag
N1 C1 C2 C3 . . . . 0.0000(10) ?
C1 C2 C3 C4 . . . . 0.0000(10) ?
C2 C3 C4 C5 . . . . 0.0000(10) ?
C3 C4 C5 N1 . . . . 0.0 ?
C3 C4 C5 S1 . . . . 180.0 ?
C6 S1 C5 N1 . . . . 180.0 ?
C6 S1 C5 C4 . . . . 0.0 ?
C5 S1 C6 C7 . . . . 180.0 ?
S1 C6 C7 O1 . . . . 0.0 ?
S1 C6 C7 O2 . . . . 180.0 ?
C2 C1 N1 C5 . . . . 0.0 ?
C4 C5 N1 C1 . . . . 0.0 ?
S1 C5 N1 C1 . . . . 180.0 ?
